data_7213846
loop_
_publ_author_name
'Yang, Yan'
'Yang, Jin'
'Du, Peng'
'Liu, Ying-Ying'
'Ma, Jian-Fang'

_publ_section_title
;
 A series of coordination polymers constructed by the semi-rigid
 bifunctional ligand 5-((1H-1,2,4-triazol-1-yl)methoxy) isophthalic acid:
 syntheses, structures and the role of solvents
;
_journal_issue 6
_journal_name_full CrystEngComm
_journal_page_first 1136
_journal_paper_doi 10.1039/c3ce42048e
_journal_volume 16
_journal_year 2014
_chemical_formula_moiety 'C22 H22 Mn2 N6 O14, 3(H2 O)'
_chemical_formula_sum 'C22 H28 Mn2 N6 O17'
_chemical_formula_weight 758.38
_chemical_name_systematic
;
 ?
;
_space_group_IT_number 14
_symmetry_cell_setting monoclinic
_symmetry_space_group_name_Hall '-P 2ybc'
_symmetry_space_group_name_H-M 'P 1 21/c 1'
_atom_sites_solution_hydrogens geom
_atom_sites_solution_primary direct
_atom_sites_solution_secondary difmap
_audit_creation_method SHELXL-97
_cell_angle_alpha 90
_cell_angle_beta 93.250(5)
_cell_angle_gamma 90
_cell_formula_units_Z 2
_cell_length_a 7.8034(4)
_cell_length_b 17.5927(9)
_cell_length_c 10.5797(5)
_cell_measurement_reflns_used 2998
_cell_measurement_temperature 293(2)
_cell_measurement_theta_max 29.1457
_cell_measurement_theta_min 2.8537
_cell_volume 1450.08(13)
_computing_cell_refinement 'CrysAlisPro(1.171.35.21) (Agilent Tech., 2012)'
_computing_data_collection 'CrysAlisPro(1.171.35.21) (Agilent Tech., 2012)'
_computing_data_reduction 'CrysAlisPro(1.171.35.21) (Agilent Tech., 2012)'
_computing_structure_refinement 'SHELXL-97 (Sheldrick, 2008)'
_computing_structure_solution 'SHELXS-97 (Sheldrick, 2008)'
_diffrn_ambient_temperature 293(2)
_diffrn_measured_fraction_theta_full 0.996
_diffrn_measured_fraction_theta_max 0.995
_diffrn_measurement_device_type 'Oxford Diffraction Gemini R Ultra'
_diffrn_measurement_method '\w scan'
_diffrn_radiation_monochromator graphite
_diffrn_radiation_source 'fine-focus sealed tube'
_diffrn_radiation_type MoK\a
_diffrn_radiation_wavelength 0.71073
_diffrn_reflns_av_R_equivalents 0.0195
_diffrn_reflns_av_sigmaI/netI 0.0271
_diffrn_reflns_limit_h_max 8
_diffrn_reflns_limit_h_min -9
_diffrn_reflns_limit_k_max 20
_diffrn_reflns_limit_k_min -20
_diffrn_reflns_limit_l_max 12
_diffrn_reflns_limit_l_min -8
_diffrn_reflns_number 5459
_diffrn_reflns_theta_full 25.00
_diffrn_reflns_theta_max 25.35
_diffrn_reflns_theta_min 2.86
_exptl_absorpt_coefficient_mu 0.963
_exptl_absorpt_correction_T_max 0.8161
_exptl_absorpt_correction_T_min 0.7811
_exptl_absorpt_correction_type multi-scan
_exptl_absorpt_process_details
;
CrysAlis (Oxford Diffraction, 2006)
;
_exptl_crystal_colour colorless
_exptl_crystal_density_diffrn 1.737
_exptl_crystal_density_method 'not measured'
_exptl_crystal_description block
_exptl_crystal_F_000 776
_exptl_crystal_size_max 0.27
_exptl_crystal_size_mid 0.25
_exptl_crystal_size_min 0.22
_refine_diff_density_max 0.314
_refine_diff_density_min -0.263
_refine_diff_density_rms 0.056
_refine_ls_extinction_method none
_refine_ls_goodness_of_fit_ref 1.060
_refine_ls_hydrogen_treatment mixed
_refine_ls_matrix_type full
_refine_ls_number_parameters 238
_refine_ls_number_reflns 2654
_refine_ls_number_restraints 6
_refine_ls_restrained_S_all 1.059
_refine_ls_R_factor_all 0.0383
_refine_ls_R_factor_gt 0.0333
_refine_ls_shift/su_max 0.001
_refine_ls_shift/su_mean 0.000
_refine_ls_structure_factor_coef Fsqd
_refine_ls_weighting_details 'calc w=1/[\s^2^(Fo^2^)+(0.0436P)^2^+0.7128P] where P=(Fo^2^+2Fc^2^)/3'
_refine_ls_weighting_scheme calc
_refine_ls_wR_factor_gt 0.0851
_refine_ls_wR_factor_ref 0.0886
_reflns_number_gt 2351
_reflns_number_total 2654
_reflns_threshold_expression >2\s(I)
_cod_data_source_file c3ce42048e.txt
_cod_data_source_block Compound-9
_cod_original_sg_symbol_Hall '-P 2ybc '
_cod_original_sg_symbol_H-M 'P 21/c'
_cod_database_code 7213846

loop_
_symmetry_equiv_pos_as_xyz
'x, y, z'
'-x, y+1/2, -z+1/2'
'-x, -y, -z'
'x, -y-1/2, z-1/2'

loop_
_atom_site_label
_atom_site_type_symbol
_atom_site_fract_x
_atom_site_fract_y
_atom_site_fract_z
_atom_site_U_iso_or_equiv
_atom_site_adp_type
_atom_site_occupancy
_atom_site_symmetry_multiplicity
_atom_site_calc_flag
_atom_site_refinement_flags
Mn1 Mn 0.30107(4) 0.704728(18) 0.64170(3) 0.02679(13) Uani 1 1 d .
C1 C 0.6158(3) 0.56323(12) 0.8702(2) 0.0250(4) Uani 1 1 d .
C2 C 0.6144(3) 0.48563(12) 0.84515(19) 0.0269(5) Uani 1 1 d .
H2 H 0.5497 0.4666 0.7757 0.032 Uiso 1 1 calc R
C3 C 0.7100(3) 0.43653(12) 0.92426(19) 0.0251(5) Uani 1 1 d .
C4 C 0.8016(3) 0.46435(12) 1.0308(2) 0.0255(5) Uani 1 1 d .
H4 H 0.8654 0.4315 1.0838 0.031 Uiso 1 1 calc R
C5 C 0.7971(3) 0.54127(12) 1.05729(19) 0.0253(5) Uani 1 1 d .
C6 C 0.7084(3) 0.59133(12) 0.9760(2) 0.0269(5) Uani 1 1 d .
H6 H 0.7110 0.6433 0.9922 0.032 Uiso 1 1 calc R
C7 C 0.5063(3) 0.61516(13) 0.7878(2) 0.0291(5) Uani 1 1 d .
C8 C 0.7073(3) 0.35303(13) 0.8965(2) 0.0308(5) Uani 1 1 d .
C9 C 0.9352(3) 0.52224(14) 1.2620(2) 0.0369(6) Uani 1 1 d .
H9A H 1.0370 0.4952 1.2386 0.044 Uiso 1 1 calc R
H9B H 0.8464 0.4855 1.2782 0.044 Uiso 1 1 calc R
C10 C 0.9274(4) 0.6340(2) 1.5299(3) 0.0670(10) Uani 1 1 d .
H10 H 0.8722 0.6585 1.5941 0.080 Uiso 1 1 calc R
C11 C 1.1203(3) 0.59824(15) 1.4168(2) 0.0412(6) Uani 1 1 d .
H11 H 1.2248 0.5908 1.3805 0.049 Uiso 1 1 calc R
N1 N 0.9733(3) 0.56852(11) 1.37256(18) 0.0364(5) Uani 1 1 d .
N2 N 0.8459(3) 0.5922(2) 1.4452(3) 0.0736(9) Uani 1 1 d .
N3 N 1.1008(3) 0.63929(11) 1.51763(18) 0.0366(5) Uani 1 1 d .
O1 O 0.5110(2) 0.68578(9) 0.80715(16) 0.0371(4) Uani 1 1 d .
O2 O 0.4082(2) 0.58796(10) 0.70095(16) 0.0441(5) Uani 1 1 d .
O3 O 0.6168(3) 0.32874(10) 0.80449(18) 0.0522(5) Uani 1 1 d .
O4 O 0.7964(2) 0.30812(9) 0.96647(15) 0.0371(4) Uani 1 1 d .
O5 O 0.8782(2) 0.57305(9) 1.16414(14) 0.0345(4) Uani 1 1 d .
O1W O 0.1113(2) 0.70168(11) 0.78394(16) 0.0427(4) Uani 1 1 d D
H1A H 0.144(4) 0.6988(17) 0.8619(12) 0.064 Uiso 1 1 d D
H1B H 0.022(3) 0.7286(16) 0.768(2) 0.064 Uiso 1 1 d D
O2W O 0.4887(3) 0.69584(14) 0.4930(2) 0.0554(6) Uani 1 1 d .
H2A H 0.493(5) 0.724(2) 0.440(4) 0.083 Uiso 1 1 d .
H2B H 0.512(5) 0.654(2) 0.474(4) 0.083 Uiso 1 1 d .
O3W O 0.8023(3) 0.76737(12) 0.7348(3) 0.0702(7) Uani 1 1 d D
H3A H 0.716(3) 0.7432(17) 0.758(4) 0.105 Uiso 1 1 d D
H3B H 0.795(5) 0.8151(6) 0.736(4) 0.105 Uiso 1 1 d D
O4W O 0.4973(13) 0.5284(4) 0.4798(9) 0.115(3) Uani 0.50 1 d P
H4A H 0.548(8) 0.498(4) 0.427(5) 0.173 Uiso 1 1 d .

loop_
_atom_site_aniso_label
_atom_site_aniso_U_11
_atom_site_aniso_U_22
_atom_site_aniso_U_33
_atom_site_aniso_U_23
_atom_site_aniso_U_13
_atom_site_aniso_U_12
Mn1 0.0349(2) 0.0207(2) 0.0237(2) 0.00203(12) -0.00746(14) -0.00162(13)
C1 0.0263(10) 0.0234(11) 0.0250(11) 0.0022(9) -0.0009(8) 0.0009(9)
C2 0.0288(11) 0.0283(12) 0.0231(11) -0.0020(9) -0.0033(9) -0.0011(9)
C3 0.0285(11) 0.0223(11) 0.0244(11) 0.0006(8) 0.0008(8) -0.0008(9)
C4 0.0270(11) 0.0238(11) 0.0251(11) 0.0028(9) -0.0032(8) 0.0019(9)
C5 0.0269(11) 0.0257(11) 0.0227(11) -0.0020(9) -0.0040(8) -0.0034(9)
C6 0.0315(11) 0.0195(10) 0.0294(11) -0.0001(9) -0.0011(9) -0.0001(9)
C7 0.0307(11) 0.0296(12) 0.0271(11) 0.0053(9) 0.0028(9) 0.0025(9)
C8 0.0386(12) 0.0258(12) 0.0281(11) -0.0026(10) 0.0015(9) -0.0001(10)
C9 0.0473(14) 0.0318(12) 0.0301(12) -0.0002(10) -0.0120(10) -0.0049(11)
C10 0.0490(17) 0.097(3) 0.0544(19) -0.0375(18) -0.0023(14) 0.0022(17)
C11 0.0363(13) 0.0505(15) 0.0360(14) -0.0067(12) -0.0036(11) -0.0062(12)
N1 0.0389(11) 0.0393(11) 0.0300(10) -0.0039(9) -0.0058(9) -0.0065(9)
N2 0.0425(14) 0.121(3) 0.0566(16) -0.0376(17) -0.0019(12) -0.0121(15)
N3 0.0446(12) 0.0341(11) 0.0296(11) -0.0026(9) -0.0095(9) -0.0035(9)
O1 0.0452(10) 0.0247(8) 0.0405(10) 0.0036(7) -0.0045(8) 0.0070(7)
O2 0.0561(11) 0.0338(9) 0.0395(10) 0.0044(8) -0.0232(8) 0.0020(8)
O3 0.0759(14) 0.0275(9) 0.0495(11) -0.0095(8) -0.0282(10) 0.0014(9)
O4 0.0575(11) 0.0222(8) 0.0305(9) 0.0016(7) -0.0068(8) 0.0053(7)
O5 0.0481(10) 0.0237(8) 0.0298(9) -0.0015(6) -0.0145(7) -0.0042(7)
O1W 0.0430(10) 0.0572(12) 0.0272(9) 0.0021(8) -0.0037(8) 0.0099(8)
O2W 0.0605(13) 0.0614(14) 0.0455(12) 0.0112(10) 0.0135(10) 0.0157(11)
O3W 0.0457(12) 0.0462(12) 0.119(2) 0.0163(14) 0.0046(13) -0.0010(10)
O4W 0.132(5) 0.116(6) 0.102(6) -0.046(6) 0.039(4) 0.006(7)

loop_
_atom_type_symbol
_atom_type_description
_atom_type_scat_dispersion_real
_atom_type_scat_dispersion_imag
_atom_type_scat_source
C C 0.0033 0.0016 'International Tables Vol C Tables 4.2.6.8 and 6.1.1.4'
H H 0.0000 0.0000 'International Tables Vol C Tables 4.2.6.8 and 6.1.1.4'
N N 0.0061 0.0033 'International Tables Vol C Tables 4.2.6.8 and 6.1.1.4'
O O 0.0106 0.0060 'International Tables Vol C Tables 4.2.6.8 and 6.1.1.4'
Mn Mn 0.3368 0.7283 'International Tables Vol C Tables 4.2.6.8 and 6.1.1.4'

loop_
_geom_angle_atom_site_label_1
_geom_angle_atom_site_label_2
_geom_angle_atom_site_label_3
_geom_angle
_geom_angle_site_symmetry_1
_geom_angle_site_symmetry_3
O1W Mn1 O2W 174.33(9) . .
O1W Mn1 O4 98.49(7) . 2_656
O2W Mn1 O4 85.08(7) . 2_656
O1W Mn1 O2 92.34(7) . .
O2W Mn1 O2 83.42(8) . .
O4 Mn1 O2 165.45(6) 2_656 .
O1W Mn1 N3 85.11(7) . 1_454
O2W Mn1 N3 90.83(9) . 1_454
O4 Mn1 N3 85.13(7) 2_656 1_454
O2 Mn1 N3 86.15(7) . 1_454
O1W Mn1 O3 92.44(7) . 2_656
O2W Mn1 O3 93.20(9) . 2_656
O4 Mn1 O3 56.70(6) 2_656 2_656
O2 Mn1 O3 132.84(6) . 2_656
N3 Mn1 O3 141.01(7) 1_454 2_656
O1W Mn1 O1 87.38(6) . .
O2W Mn1 O1 93.34(8) . .
O4 Mn1 O1 133.77(6) 2_656 .
O2 Mn1 O1 56.05(6) . .
N3 Mn1 O1 141.09(6) 1_454 .
O3 Mn1 O1 77.35(6) 2_656 .
C6 C1 C2 120.07(19) . .
C6 C1 C7 120.40(19) . .
C2 C1 C7 119.37(19) . .
C3 C2 C1 119.83(19) . .
C3 C2 H2 120.1 . .
C1 C2 H2 120.1 . .
C4 C3 C2 120.23(19) . .
C4 C3 C8 120.36(19) . .
C2 C3 C8 119.37(19) . .
C5 C4 C3 119.46(19) . .
C5 C4 H4 120.3 . .
C3 C4 H4 120.3 . .
O5 C5 C4 123.12(18) . .
O5 C5 C6 116.06(18) . .
C4 C5 C6 120.82(19) . .
C5 C6 C1 119.48(19) . .
C5 C6 H6 120.3 . .
C1 C6 H6 120.3 . .
O2 C7 O1 120.4(2) . .
O2 C7 C1 119.8(2) . .
O1 C7 C1 119.8(2) . .
O3 C8 O4 120.8(2) . .
O3 C8 C3 119.4(2) . .
O4 C8 C3 119.8(2) . .
O5 C9 N1 106.12(19) . .
O5 C9 H9A 110.5 . .
N1 C9 H9A 110.5 . .
O5 C9 H9B 110.5 . .
N1 C9 H9B 110.5 . .
H9A C9 H9B 108.7 . .
N2 C10 N3 114.9(3) . .
N2 C10 H10 122.5 . .
N3 C10 H10 122.5 . .
N3 C11 N1 111.7(2) . .
N3 C11 H11 124.1 . .
N1 C11 H11 124.1 . .
C11 N1 N2 109.1(2) . .
C11 N1 C9 130.2(2) . .
N2 N1 C9 120.6(2) . .
C10 N2 N1 102.7(2) . .
C11 N3 C10 101.6(2) . .
C11 N3 Mn1 129.70(17) . 1_656
C10 N3 Mn1 128.67(18) . 1_656
C7 O1 Mn1 90.35(13) . .
C7 O2 Mn1 93.23(14) . .
C8 O3 Mn1 89.67(14) . 2_646
C8 O4 Mn1 92.78(13) . 2_646
C5 O5 C9 116.86(17) . .
Mn1 O1W H1A 120(2) . .
Mn1 O1W H1B 116(2) . .
H1A O1W H1B 114.7(17) . .
Mn1 O2W H2A 123(3) . .
Mn1 O2W H2B 115(3) . .
H2A O2W H2B 115(4) . .
H3A O3W H3B 116.0(19) . .
O4W O4W H4A 72(4) 3_666 .

loop_
_geom_bond_atom_site_label_1
_geom_bond_atom_site_label_2
_geom_bond_distance
_geom_bond_site_symmetry_2
Mn1 O1W 2.1712(18) .
Mn1 O2W 2.215(2) .
Mn1 O4 2.2580(16) 2_656
Mn1 O2 2.2918(17) .
Mn1 N3 2.2931(19) 1_454
Mn1 O3 2.3351(18) 2_656
Mn1 O1 2.3523(16) .
C1 C6 1.389(3) .
C1 C2 1.391(3) .
C1 C7 1.497(3) .
C2 C3 1.390(3) .
C2 H2 0.9300 .
C3 C4 1.389(3) .
C3 C8 1.498(3) .
C4 C5 1.383(3) .
C4 H4 0.9300 .
C5 O5 1.382(2) .
C5 C6 1.388(3) .
C6 H6 0.9300 .
C7 O2 1.257(3) .
C7 O1 1.259(3) .
C8 O3 1.246(3) .
C8 O4 1.264(3) .
C9 O5 1.420(3) .
C9 N1 1.442(3) .
C9 H9A 0.9700 .
C9 H9B 0.9700 .
C10 N2 1.297(4) .
C10 N3 1.370(4) .
C10 H10 0.9300 .
C11 N3 1.304(3) .
C11 N1 1.322(3) .
C11 H11 0.9300 .
N1 N2 1.356(3) .
N3 Mn1 2.2931(19) 1_656
O3 Mn1 2.3351(18) 2_646
O4 Mn1 2.2580(16) 2_646
O1W H1A 0.851(10) .
O1W H1B 0.849(10) .
O2W H2A 0.76(4) .
O2W H2B 0.79(4) .
O3W H3A 0.849(10) .
O3W H3B 0.842(10) .
O4W O4W 1.087(15) 3_666
O4W H4A 0.88(6) .

loop_
_geom_hbond_atom_site_label_D
_geom_hbond_atom_site_label_H
_geom_hbond_atom_site_label_A
_geom_hbond_distance_DH
_geom_hbond_distance_HA
_geom_hbond_distance_DA
_geom_hbond_angle_DHA
_geom_hbond_site_symmetry_A
O2W H2B O4W 0.79(4) 2.21(4) 2.950(7) 156(4) .
O3W H3A O1 0.849(10) 1.982(10) 2.830(3) 178(4) .
O1W H1A O4 0.851(10) 1.853(10) 2.703(2) 177(3) 3_667
O1W H1B O3W 0.849(10) 1.863(12) 2.698(3) 167(3) 1_455
O2W H2A O1 0.76(4) 2.12(4) 2.876(3) 173(4) 4_575
O3W H3B O5 0.842(10) 2.22(2) 2.974(3) 149(3) 4_575
O4W H4A O2 0.88(6) 2.07(6) 2.924(8) 162(6) 3_666

loop_
_geom_torsion_atom_site_label_1
_geom_torsion_atom_site_label_2
_geom_torsion_atom_site_label_3
_geom_torsion_atom_site_label_4
_geom_torsion
_geom_torsion_site_symmetry_1
_geom_torsion_site_symmetry_4
C6 C1 C2 C3 -1.9(3) . .
C7 C1 C2 C3 -177.29(19) . .
C1 C2 C3 C4 2.4(3) . .
C1 C2 C3 C8 179.9(2) . .
C2 C3 C4 C5 -0.1(3) . .
C8 C3 C4 C5 -177.5(2) . .
C3 C4 C5 O5 177.02(19) . .
C3 C4 C5 C6 -2.8(3) . .
O5 C5 C6 C1 -176.47(19) . .
C4 C5 C6 C1 3.4(3) . .
C2 C1 C6 C5 -1.0(3) . .
C7 C1 C6 C5 174.37(19) . .
C6 C1 C7 O2 -171.9(2) . .
C2 C1 C7 O2 3.5(3) . .
C6 C1 C7 O1 6.9(3) . .
C2 C1 C7 O1 -177.7(2) . .
C4 C3 C8 O3 176.0(2) . .
C2 C3 C8 O3 -1.4(3) . .
C4 C3 C8 O4 -3.9(3) . .
C2 C3 C8 O4 178.6(2) . .
N3 C11 N1 N2 1.6(3) . .
N3 C11 N1 C9 177.6(2) . .
O5 C9 N1 C11 -94.7(3) . .
O5 C9 N1 N2 80.9(3) . .
N3 C10 N2 N1 -0.1(4) . .
C11 N1 N2 C10 -0.9(4) . .
C9 N1 N2 C10 -177.3(3) . .
N1 C11 N3 C10 -1.6(3) . .
N1 C11 N3 Mn1 179.10(16) . 1_656
N2 C10 N3 C11 1.0(4) . .
N2 C10 N3 Mn1 -179.6(2) . 1_656
O2 C7 O1 Mn1 0.6(2) . .
C1 C7 O1 Mn1 -178.27(18) . .
O1W Mn1 O1 C7 94.25(14) . .
O2W Mn1 O1 C7 -80.11(14) . .
O4 Mn1 O1 C7 -166.49(13) 2_656 .
O2 Mn1 O1 C7 -0.34(13) . .
N3 Mn1 O1 C7 15.35(19) 1_454 .
O3 Mn1 O1 C7 -172.65(14) 2_656 .
O1 C7 O2 Mn1 -0.6(2) . .
C1 C7 O2 Mn1 178.25(17) . .
O1W Mn1 O2 C7 -84.92(14) . .
O2W Mn1 O2 C7 98.87(15) . .
O4 Mn1 O2 C7 136.9(2) 2_656 .
N3 Mn1 O2 C7 -169.85(15) 1_454 .
O3 Mn1 O2 C7 10.60(19) 2_656 .
O1 Mn1 O2 C7 0.34(13) . .
O4 C8 O3 Mn1 2.3(2) . 2_646
C3 C8 O3 Mn1 -177.64(19) . 2_646
O3 C8 O4 Mn1 -2.4(2) . 2_646
C3 C8 O4 Mn1 177.56(18) . 2_646
C4 C5 O5 C9 -13.9(3) . .
C6 C5 O5 C9 165.9(2) . .
N1 C9 O5 C5 -165.63(18) . .
